data_4334172
loop_
_publ_author_name
'Daniel Rosario-Amorin'
'Sabrina Ouizem'
'Diane A. Dickie'
'Yufeng Wen'
'Robert T. Paine'
'Jian Gao'
'John K. Grey'
'Ana de Bettencourt-Dias'
'Benjamin P. Hay'
'Laetitia H. Delmau'

_publ_section_title
;
 Synthesis, Lanthanide Coordination Chemistry, and Liquid-Liquid
 Extraction Performance of CMPO-Decorated Pyridine and Pyridine N-Oxide
 Platforms
;
_journal_name_full 'Inorganic Chemistry'
_journal_page_first 3063
_journal_page_last 3083
_journal_paper_doi 10.1021/ic3025342
_journal_volume 52
_journal_year 2013
_chemical_formula_sum 'C50 H62 N10 O26 P2 Pr2'
_chemical_formula_weight 1562.86
_space_group_IT_number 2
_symmetry_cell_setting triclinic
_symmetry_space_group_name_Hall '-P 1'
_symmetry_space_group_name_H-M 'P -1'
_atom_sites_solution_hydrogens geom
_atom_sites_solution_primary direct
_atom_sites_solution_secondary difmap
_audit_creation_method SHELXL-97
_cell_angle_alpha 99.746(9)
_cell_angle_beta 105.245(8)
_cell_angle_gamma 91.715(7)
_cell_formula_units_Z 2
_cell_length_a 10.933(3)
_cell_length_b 17.548(5)
_cell_length_c 18.038(5)
_cell_measurement_reflns_used 2044
_cell_measurement_temperature 173(2)
_cell_measurement_theta_max 20.36
_cell_measurement_theta_min 2.76
_cell_volume 3280.6(16)
_computing_cell_refinement 'Bruker SAINT'
_computing_data_collection 'Bruker APEX2'
_computing_data_reduction 'Bruker SAINT'
_computing_molecular_graphics 'Bruker SHELXTL'
_computing_publication_material 'Bruker SHELXTL'
_computing_structure_refinement 'SHELXL-97 (Sheldrick, 2008)'
_computing_structure_solution 'SHELXS-97 (Sheldrick, 2008)'
_diffrn_ambient_temperature 173(2)
_diffrn_measured_fraction_theta_full 0.995
_diffrn_measured_fraction_theta_max 0.995
_diffrn_measurement_device_type 'Bruker APEX-II CCD'
_diffrn_measurement_method '\f and \w scans'
_diffrn_radiation_monochromator graphite
_diffrn_radiation_source 'fine-focus sealed tube'
_diffrn_radiation_type MoK\a
_diffrn_radiation_wavelength 0.71073
_diffrn_reflns_av_R_equivalents 0.0843
_diffrn_reflns_av_sigmaI/netI 0.1745
_diffrn_reflns_limit_h_max 13
_diffrn_reflns_limit_h_min -13
_diffrn_reflns_limit_k_max 21
_diffrn_reflns_limit_k_min -18
_diffrn_reflns_limit_l_max 21
_diffrn_reflns_limit_l_min -22
_diffrn_reflns_number 23665
_diffrn_reflns_theta_full 26.02
_diffrn_reflns_theta_max 26.02
_diffrn_reflns_theta_min 1.52
_exptl_absorpt_coefficient_mu 1.602
_exptl_absorpt_correction_T_max 0.8706
_exptl_absorpt_correction_T_min 0.6450
_exptl_absorpt_correction_type multi-scan
_exptl_absorpt_process_details 'Bruker, SADABS'
_exptl_crystal_colour colourless
_exptl_crystal_density_diffrn 1.582
_exptl_crystal_description rod
_exptl_crystal_F_000 1576
_exptl_crystal_size_max 0.30
_exptl_crystal_size_mid 0.13
_exptl_crystal_size_min 0.09
_platon_squeeze_details
;
;
_refine_diff_density_max 2.432
_refine_diff_density_min -1.756
_refine_diff_density_rms 0.175
_refine_ls_extinction_method none
_refine_ls_goodness_of_fit_ref 0.917
_refine_ls_hydrogen_treatment mixed
_refine_ls_matrix_type full
_refine_ls_number_parameters 822
_refine_ls_number_reflns 12870
_refine_ls_number_restraints 2
_refine_ls_restrained_S_all 0.917
_refine_ls_R_factor_all 0.1508
_refine_ls_R_factor_gt 0.0734
_refine_ls_shift/su_max 0.001
_refine_ls_shift/su_mean 0.000
_refine_ls_structure_factor_coef Fsqd
_refine_ls_weighting_details 'calc w=1/[\s^2^(Fo^2^)+(0.0826P)^2^+0.0000P] where P=(Fo^2^+2Fc^2^)/3'
_refine_ls_weighting_scheme calc
_refine_ls_wR_factor_gt 0.1585
_refine_ls_wR_factor_ref 0.1844
_reflns_number_gt 6717
_reflns_number_total 12870
_reflns_threshold_expression >2sigma(I)
_cod_data_source_file ic3025342_si_001_07.cif
_cod_data_source_block rprd306_0m-sr_[Pr(8)(NO3)3MeOH]n
_cod_depositor_comments
;
The following automatic conversions were performed:

data name '_iucr_refine_instruction_details' was replaced with
'_iucr_refine_instructions_details' as specified in the replacement
file 'data/replacement-values/replacement_tags.lst'.

Automatic conversion script
Id: cif_correct_tags 9268 2022-04-12 08:56:07Z antanas 
;
_cod_original_cell_volume 3280.4(16)
_cod_database_code 4334172

loop_
_symmetry_equiv_pos_as_xyz
'x, y, z'
'-x, -y, -z'

loop_
_atom_site_label
_atom_site_type_symbol
_atom_site_fract_x
_atom_site_fract_y
_atom_site_fract_z
_atom_site_U_iso_or_equiv
_atom_site_adp_type
_atom_site_occupancy
_atom_site_symmetry_multiplicity
_atom_site_calc_flag
_atom_site_refinement_flags
_atom_site_disorder_assembly
_atom_site_disorder_group
Pr1 Pr 0.22688(5) 1.44175(3) 0.77524(4) 0.02481(17) Uani 1 1 d . . .
Pr2 Pr 0.04918(6) 0.93641(3) 0.77307(4) 0.03467(19) Uani 1 1 d . . .
P1 P -0.0720(2) 1.13310(14) 0.77251(16) 0.0253(6) Uani 1 1 d . . .
P2 P 0.3586(2) 0.64090(13) 0.77255(16) 0.0235(6) Uani 1 1 d . . .
N1 N 0.3361(7) 1.2534(4) 0.7746(5) 0.030(2) Uani 1 1 d . . .
N2 N 0.1032(8) 1.1080(5) 0.6195(5) 0.033(2) Uani 1 1 d . A .
N3 N -0.0453(7) 0.7453(4) 0.7811(5) 0.028(2) Uani 1 1 d . . .
N4 N 0.0352(7) 0.6142(4) 0.6281(5) 0.029(2) Uani 1 1 d . A .
N5 N 0.2114(8) 1.4658(6) 0.9429(6) 0.041(2) Uani 1 1 d . . .
N6 N -0.0642(8) 1.4048(5) 0.7431(6) 0.040(2) Uani 1 1 d . . .
N7 N 0.2975(10) 1.4094(5) 0.6213(6) 0.040(2) Uani 1 1 d . . .
N8 N 0.2336(9) 0.9613(6) 0.9358(7) 0.054(3) Uani 1 1 d . . .
N9 N -0.1891(14) 0.9026(7) 0.6333(7) 0.064(4) Uani 1 1 d . . .
N10 N 0.3226(17) 0.9136(9) 0.7463(11) 0.0485(18) Uani 0.615(7) 1 d P A 1
N10A N 0.222(3) 0.8821(17) 0.6733(19) 0.0485(18) Uani 0.385(7) 1 d P A 2
O1 O 0.2457(6) 1.3020(4) 0.7591(5) 0.0345(18) Uani 1 1 d . . .
O2 O -0.0647(6) 1.0529(3) 0.7921(4) 0.0320(17) Uani 1 1 d . A .
O3 O 0.1329(6) 1.0395(4) 0.7169(4) 0.0307(17) Uani 1 1 d . A .
O4 O 0.0219(6) 0.7964(4) 0.7580(5) 0.0345(18) Uani 1 1 d . A .
O5 O 0.3630(6) 0.5587(3) 0.7866(4) 0.0292(16) Uani 1 1 d . . .
O6 O 0.0983(5) 0.5435(4) 0.7232(4) 0.0270(16) Uani 1 1 d . . .
O7 O 0.2278(7) 1.5227(4) 0.9101(4) 0.0380(18) Uani 1 1 d . . .
O8 O 0.2104(6) 1.3975(4) 0.9021(5) 0.0395(19) Uani 1 1 d . . .
O9 O 0.1951(9) 1.4746(5) 1.0078(5) 0.066(3) Uani 1 1 d . . .
O10 O -0.0086(7) 1.4511(4) 0.8035(5) 0.044(2) Uani 1 1 d . . .
O11 O -0.1815(7) 1.3939(4) 0.7187(6) 0.056(2) Uani 1 1 d . . .
O12 O 0.0059(6) 1.3686(4) 0.7045(5) 0.042(2) Uani 1 1 d . . .
O13 O 0.3799(6) 1.4122(4) 0.6844(5) 0.0342(18) Uani 1 1 d . . .
O14 O 0.1845(7) 1.4188(4) 0.6237(5) 0.046(2) Uani 1 1 d . . .
O15 O 0.3220(8) 1.3945(5) 0.5573(5) 0.060(2) Uani 1 1 d . . .
O16 O 0.1874(7) 0.8938(4) 0.8998(5) 0.048(2) Uani 1 1 d . A .
O17 O 0.1877(7) 1.0173(4) 0.9024(6) 0.061(3) Uani 1 1 d . A .
O18 O 0.3169(9) 0.9723(5) 0.9985(6) 0.071(3) Uani 1 1 d . A .
O19A O -0.118(4) 0.942(3) 0.6236(13) 0.047(12) Uani 0.38(6) 1 d P A 1
O19 O -0.055(3) 0.9050(17) 0.6275(10) 0.060(9) Uani 0.62(6) 1 d P A 2
O20 O -0.1900(7) 0.9006(4) 0.7012(5) 0.045(2) Uani 1 1 d . A .
O21 O -0.2805(11) 0.8877(6) 0.5770(6) 0.097(4) Uani 1 1 d . A .
O22 O 0.2202(15) 0.8737(9) 0.7061(11) 0.0485(18) Uani 0.615(7) 1 d P A 1
O23 O 0.3201(11) 0.9565(7) 0.8083(9) 0.0485(18) Uani 0.615(7) 1 d P A 1
O24 O 0.4187(11) 0.9111(7) 0.7224(8) 0.0485(18) Uani 0.615(7) 1 d P A 1
O22A O 0.1082(19) 0.8720(10) 0.6425(14) 0.0485(18) Uani 0.385(7) 1 d P A 2
O23A O 0.259(2) 0.8994(14) 0.7503(16) 0.0485(18) Uani 0.385(7) 1 d P A 2
O24A O 0.3045(18) 0.8742(11) 0.6393(14) 0.0485(18) Uani 0.385(7) 1 d P A 2
O25 O 0.4516(7) 1.4278(4) 0.8566(5) 0.0350(18) Uani 1 1 d D . .
H25B H 0.466(10) 1.453(5) 0.824(5) 0.042 Uiso 1 1 d D . .
O26 O -0.0866(7) 0.9214(4) 0.8651(5) 0.0400(19) Uani 1 1 d D A .
H26B H -0.156(6) 0.931(6) 0.837(5) 0.048 Uiso 1 1 d D . .
C1 C 0.4451(9) 1.2631(6) 0.7543(7) 0.035(3) Uani 1 1 d . . .
H1A H 0.4580 1.3054 0.7299 0.043 Uiso 1 1 calc R . .
C2 C 0.5383(10) 1.2116(6) 0.7689(8) 0.045(3) Uani 1 1 d . . .
H2A H 0.6170 1.2197 0.7572 0.054 Uiso 1 1 calc R . .
C3 C 0.5142(10) 1.1474(6) 0.8012(7) 0.044(3) Uani 1 1 d . . .
H3A H 0.5751 1.1100 0.8094 0.053 Uiso 1 1 calc R . .
C4 C 0.4018(10) 1.1388(6) 0.8210(7) 0.040(3) Uani 1 1 d . . .
H4A H 0.3871 1.0966 0.8451 0.048 Uiso 1 1 calc R . .
C5 C 0.3092(9) 1.1915(5) 0.8059(6) 0.029(3) Uani 1 1 d . A .
C6 C 0.1847(8) 1.1844(6) 0.8245(6) 0.029(2) Uani 1 1 d . . .
H6A H 0.1728 1.2336 0.8570 0.035 Uiso 1 1 calc R A .
H6B H 0.1856 1.1427 0.8553 0.035 Uiso 1 1 calc R . .
C7 C 0.0700(8) 1.1658(5) 0.7489(6) 0.025(2) Uani 1 1 d . A .
H7A H 0.0539 1.2132 0.7250 0.030 Uiso 1 1 calc R . .
C8 C 0.1035(8) 1.1012(5) 0.6910(6) 0.022(2) Uani 1 1 d . . .
C9 C 0.0639(11) 1.1746(6) 0.5817(8) 0.044(3) Uani 1 1 d . . .
H9A H 0.0235 1.2102 0.6152 0.053 Uiso 1 1 calc R A .
H9B H -0.0003 1.1560 0.5312 0.053 Uiso 1 1 calc R . .
C10 C 0.1747(12) 1.2186(7) 0.5676(8) 0.056(4) Uani 1 1 d . A .
H10A H 0.1439 1.2623 0.5425 0.085 Uiso 1 1 calc R . .
H10B H 0.2139 1.1839 0.5335 0.085 Uiso 1 1 calc R . .
H10C H 0.2378 1.2380 0.6176 0.085 Uiso 1 1 calc R . .
C11 C 0.1410(10) 1.0408(6) 0.5693(7) 0.041(3) Uani 1 1 d . . .
H11A H 0.1102 1.0455 0.5137 0.049 Uiso 1 1 calc R A .
H11B H 0.1018 0.9918 0.5761 0.049 Uiso 1 1 calc R . .
C12 C 0.2894(10) 1.0396(7) 0.5930(8) 0.052(3) Uani 1 1 d . A .
H12A H 0.3139 0.9955 0.5603 0.077 Uiso 1 1 calc R . .
H12B H 0.3195 1.0347 0.6480 0.077 Uiso 1 1 calc R . .
H12C H 0.3277 1.0879 0.5854 0.077 Uiso 1 1 calc R . .
C13 C -0.0964(9) 1.2019(5) 0.8523(6) 0.027(2) Uani 1 1 d . A .
C14 C -0.1589(10) 1.1751(5) 0.9014(7) 0.034(3) Uani 1 1 d . . .
H14A H -0.1764 1.1208 0.8968 0.041 Uiso 1 1 calc R A .
C15 C -0.1961(10) 1.2260(6) 0.9569(7) 0.039(3) Uani 1 1 d . A .
H15A H -0.2431 1.2079 0.9887 0.047 Uiso 1 1 calc R . .
C16 C -0.1626(11) 1.3052(6) 0.9650(7) 0.046(3) Uani 1 1 d . . .
H16A H -0.1835 1.3408 1.0049 0.055 Uiso 1 1 calc R A .
C17 C -0.1018(11) 1.3323(6) 0.9180(7) 0.041(3) Uani 1 1 d . A .
H17A H -0.0831 1.3866 0.9237 0.050 Uiso 1 1 calc R . .
C18 C -0.0660(9) 1.2816(5) 0.8612(6) 0.030(2) Uani 1 1 d . . .
H18A H -0.0214 1.3006 0.8286 0.037 Uiso 1 1 calc R A .
C19 C -0.2006(9) 1.1365(6) 0.6878(6) 0.033(3) Uani 1 1 d . A .
C20 C -0.2185(10) 1.2010(6) 0.6512(7) 0.043(3) Uani 1 1 d . . .
H20A H -0.1583 1.2447 0.6703 0.052 Uiso 1 1 calc R A .
C21 C -0.3210(12) 1.2028(8) 0.5883(8) 0.062(4) Uani 1 1 d . A .
H21A H -0.3315 1.2469 0.5636 0.074 Uiso 1 1 calc R . .
C22 C -0.4108(12) 1.1371(8) 0.5610(9) 0.061(4) Uani 1 1 d . . .
H22A H -0.4826 1.1364 0.5176 0.073 Uiso 1 1 calc R A .
C23 C -0.3921(10) 1.0746(7) 0.5983(8) 0.050(3) Uani 1 1 d . A .
H23A H -0.4524 1.0308 0.5796 0.060 Uiso 1 1 calc R . .
C24 C -0.2911(9) 1.0726(6) 0.6608(6) 0.035(3) Uani 1 1 d . . .
H24A H -0.2821 1.0287 0.6857 0.041 Uiso 1 1 calc R A .
C25 C -0.1750(9) 0.7458(6) 0.7654(8) 0.044(3) Uani 1 1 d . A .
H25A H -0.2159 0.7847 0.7395 0.053 Uiso 1 1 calc R . .
C26 C -0.2459(10) 0.6934(6) 0.7853(8) 0.045(3) Uani 1 1 d . . .
H26A H -0.3360 0.6934 0.7710 0.054 Uiso 1 1 calc R A .
C27 C -0.1848(10) 0.6379(6) 0.8280(8) 0.050(4) Uani 1 1 d . A .
H27A H -0.2314 0.6030 0.8473 0.060 Uiso 1 1 calc R . .
C28 C -0.0554(10) 0.6367(6) 0.8403(7) 0.037(3) Uani 1 1 d . . .
H28A H -0.0129 0.5976 0.8653 0.044 Uiso 1 1 calc R A .
C29 C 0.0131(9) 0.6894(5) 0.8180(6) 0.028(2) Uani 1 1 d . A .
C30 C 0.1559(9) 0.6894(6) 0.8286(6) 0.029(2) Uani 1 1 d . . .
H30A H 0.1961 0.7410 0.8574 0.035 Uiso 1 1 calc R A .
H30B H 0.1896 0.6508 0.8614 0.035 Uiso 1 1 calc R . .
C31 C 0.1949(8) 0.6713(5) 0.7531(6) 0.026(2) Uani 1 1 d . A .
H31A H 0.1901 0.7184 0.7285 0.031 Uiso 1 1 calc R . .
C32 C 0.1058(9) 0.6053(6) 0.6969(6) 0.029(2) Uani 1 1 d . . .
C33 C 0.0334(11) 0.6843(7) 0.5913(7) 0.049(3) Uani 1 1 d . . .
H33A H 0.0675 0.7302 0.6328 0.058 Uiso 1 1 calc R A .
H33B H -0.0558 0.6921 0.5653 0.058 Uiso 1 1 calc R . .
C34 C 0.1122(11) 0.6790(7) 0.5300(8) 0.054(3) Uani 1 1 d . A .
H34A H 0.1065 0.7265 0.5079 0.082 Uiso 1 1 calc R . .
H34B H 0.0782 0.6343 0.4881 0.082 Uiso 1 1 calc R . .
H34C H 0.2014 0.6730 0.5556 0.082 Uiso 1 1 calc R . .
C35 C -0.0572(10) 0.5495(6) 0.5829(7) 0.040(3) Uani 1 1 d . . .
H35A H -0.0179 0.5000 0.5889 0.049 Uiso 1 1 calc R A .
H35B H -0.0784 0.5531 0.5268 0.049 Uiso 1 1 calc R . .
C36 C -0.1786(11) 0.5488(7) 0.6086(8) 0.057(4) Uani 1 1 d . A .
H36A H -0.2371 0.5049 0.5767 0.085 Uiso 1 1 calc R . .
H36B H -0.2187 0.5974 0.6020 0.085 Uiso 1 1 calc R . .
H36C H -0.1585 0.5438 0.6637 0.085 Uiso 1 1 calc R . .
C37 C 0.4546(8) 0.7072(5) 0.8564(6) 0.025(2) Uani 1 1 d . . .
C38 C 0.4359(9) 0.7864(5) 0.8687(6) 0.031(2) Uani 1 1 d . . .
H38A H 0.3664 0.8065 0.8359 0.037 Uiso 1 1 calc R . .
C39 C 0.5232(10) 0.8350(6) 0.9310(6) 0.036(3) Uani 1 1 d . . .
H39A H 0.5125 0.8889 0.9411 0.043 Uiso 1 1 calc R . .
C40 C 0.6253(10) 0.8051(7) 0.9782(7) 0.046(3) Uani 1 1 d . . .
H40A H 0.6851 0.8392 1.0190 0.055 Uiso 1 1 calc R . .
C41 C 0.6411(11) 0.7272(7) 0.9670(7) 0.047(3) Uani 1 1 d . . .
H41A H 0.7103 0.7077 1.0006 0.057 Uiso 1 1 calc R . .
C42 C 0.5551(9) 0.6764(6) 0.9059(7) 0.035(3) Uani 1 1 d . . .
H42A H 0.5645 0.6222 0.8981 0.042 Uiso 1 1 calc R . .
C43 C 0.4144(8) 0.6540(6) 0.6899(6) 0.028(2) Uani 1 1 d . . .
C44 C 0.4517(10) 0.5907(6) 0.6451(7) 0.049(3) Uani 1 1 d . . .
H44A H 0.4459 0.5404 0.6574 0.059 Uiso 1 1 calc R . .
C45 C 0.4971(11) 0.6015(7) 0.5827(8) 0.051(3) Uani 1 1 d . . .
H45A H 0.5188 0.5579 0.5510 0.061 Uiso 1 1 calc R . .
C46 C 0.5116(12) 0.6744(8) 0.5654(8) 0.056(4) Uani 1 1 d . . .
H46A H 0.5408 0.6806 0.5214 0.067 Uiso 1 1 calc R . .
C47 C 0.4832(13) 0.7392(8) 0.6130(8) 0.060(4) Uani 1 1 d . . .
H47A H 0.4980 0.7900 0.6039 0.072 Uiso 1 1 calc R . .
C48 C 0.4333(11) 0.7279(6) 0.6735(7) 0.045(3) Uani 1 1 d . . .
H48A H 0.4111 0.7716 0.7049 0.054 Uiso 1 1 calc R . .
C49 C 0.5017(11) 1.3962(7) 0.9245(7) 0.048(3) Uani 1 1 d . . .
H49A H 0.5948 1.4026 0.9389 0.073 Uiso 1 1 calc R . .
H49B H 0.4739 1.3409 0.9142 0.073 Uiso 1 1 calc R . .
H49C H 0.4710 1.4231 0.9675 0.073 Uiso 1 1 calc R . .
C50 C -0.0734(11) 0.8903(8) 0.9333(8) 0.053(3) Uani 1 1 d . . .
H50A H -0.1510 0.8962 0.9506 0.080 Uiso 1 1 calc R A .
H50B H -0.0008 0.9178 0.9745 0.080 Uiso 1 1 calc R . .
H50C H -0.0592 0.8351 0.9225 0.080 Uiso 1 1 calc R . .

loop_
_atom_site_aniso_label
_atom_site_aniso_U_11
_atom_site_aniso_U_22
_atom_site_aniso_U_33
_atom_site_aniso_U_23
_atom_site_aniso_U_13
_atom_site_aniso_U_12
Pr1 0.0251(3) 0.0178(3) 0.0325(4) 0.0032(2) 0.0103(3) 0.0013(2)
Pr2 0.0459(4) 0.0186(3) 0.0503(5) 0.0063(3) 0.0313(3) 0.0072(3)
P1 0.0261(13) 0.0189(13) 0.0304(16) -0.0001(11) 0.0099(12) 0.0024(10)
P2 0.0229(13) 0.0182(12) 0.0303(16) 0.0026(11) 0.0101(11) 0.0029(10)
N1 0.031(5) 0.019(4) 0.045(6) 0.007(4) 0.015(4) 0.002(4)
N2 0.035(5) 0.043(5) 0.024(5) 0.007(4) 0.013(4) 0.007(4)
N3 0.027(4) 0.016(4) 0.040(6) -0.001(4) 0.015(4) 0.000(3)
N4 0.028(4) 0.024(4) 0.033(6) -0.002(4) 0.008(4) 0.005(4)
N5 0.044(6) 0.046(6) 0.037(6) 0.007(5) 0.021(5) -0.002(5)
N6 0.031(5) 0.034(5) 0.055(7) 0.009(5) 0.014(5) 0.006(4)
N7 0.055(6) 0.030(5) 0.042(7) 0.007(5) 0.027(6) 0.004(4)
N8 0.037(6) 0.055(7) 0.070(9) 0.013(6) 0.016(6) 0.005(5)
N9 0.090(10) 0.057(7) 0.037(8) -0.010(6) 0.018(7) -0.036(7)
N10 0.047(4) 0.035(3) 0.075(6) 0.012(3) 0.037(4) 0.010(3)
N10A 0.047(4) 0.035(3) 0.075(6) 0.012(3) 0.037(4) 0.010(3)
O1 0.031(4) 0.022(3) 0.056(5) 0.010(3) 0.020(4) 0.008(3)
O2 0.044(4) 0.021(3) 0.036(5) 0.000(3) 0.021(3) 0.010(3)
O3 0.033(4) 0.025(4) 0.036(5) -0.001(3) 0.018(3) 0.002(3)
O4 0.033(4) 0.023(4) 0.058(5) 0.010(3) 0.029(4) 0.003(3)
O5 0.027(3) 0.021(3) 0.045(5) 0.011(3) 0.015(3) 0.006(3)
O6 0.024(3) 0.023(4) 0.037(4) 0.003(3) 0.015(3) 0.003(3)
O7 0.048(4) 0.032(4) 0.034(5) -0.002(4) 0.017(4) 0.003(3)
O8 0.039(4) 0.028(4) 0.044(5) 0.004(4) 0.000(4) -0.005(3)
O9 0.096(7) 0.067(6) 0.040(6) 0.006(5) 0.030(5) -0.010(5)
O10 0.049(5) 0.027(4) 0.053(6) 0.000(4) 0.014(4) -0.005(3)
O11 0.025(4) 0.052(5) 0.087(7) 0.010(5) 0.009(4) 0.000(4)
O12 0.038(4) 0.031(4) 0.053(6) -0.003(4) 0.013(4) -0.004(3)
O13 0.035(4) 0.032(4) 0.035(5) 0.003(3) 0.010(4) 0.001(3)
O14 0.043(5) 0.057(5) 0.045(5) 0.013(4) 0.020(4) 0.020(4)
O15 0.076(6) 0.077(6) 0.038(6) 0.013(5) 0.032(5) 0.019(5)
O16 0.066(5) 0.027(4) 0.051(6) 0.004(4) 0.015(4) 0.007(4)
O17 0.043(5) 0.028(4) 0.099(8) -0.007(5) 0.007(5) 0.002(4)
O18 0.063(6) 0.071(6) 0.056(7) -0.008(5) -0.010(5) 0.011(5)
O19A 0.05(2) 0.07(2) 0.017(13) -0.010(12) 0.013(12) 0.002(18)
O19 0.050(15) 0.063(16) 0.060(11) -0.011(9) 0.023(9) -0.019(12)
O20 0.062(5) 0.042(5) 0.031(5) 0.009(4) 0.009(4) 0.015(4)
O21 0.126(9) 0.101(8) 0.037(7) -0.013(6) 0.000(7) -0.047(7)
O22 0.047(4) 0.035(3) 0.075(6) 0.012(3) 0.037(4) 0.010(3)
O23 0.047(4) 0.035(3) 0.075(6) 0.012(3) 0.037(4) 0.010(3)
O24 0.047(4) 0.035(3) 0.075(6) 0.012(3) 0.037(4) 0.010(3)
O22A 0.047(4) 0.035(3) 0.075(6) 0.012(3) 0.037(4) 0.010(3)
O23A 0.047(4) 0.035(3) 0.075(6) 0.012(3) 0.037(4) 0.010(3)
O24A 0.047(4) 0.035(3) 0.075(6) 0.012(3) 0.037(4) 0.010(3)
O25 0.039(4) 0.032(4) 0.034(5) 0.012(3) 0.006(4) 0.000(3)
O26 0.038(4) 0.053(5) 0.044(5) 0.021(4) 0.027(4) 0.018(4)
C1 0.032(6) 0.030(6) 0.057(8) 0.017(5) 0.027(6) 0.008(4)
C2 0.039(6) 0.028(6) 0.067(9) 0.004(6) 0.013(6) 0.015(5)
C3 0.038(6) 0.038(7) 0.057(9) 0.008(6) 0.013(6) 0.013(5)
C4 0.038(6) 0.034(6) 0.047(8) 0.009(5) 0.008(6) 0.004(5)
C5 0.023(5) 0.015(5) 0.038(7) -0.008(5) -0.003(5) -0.006(4)
C6 0.028(5) 0.026(5) 0.031(7) -0.002(5) 0.009(5) -0.003(4)
C7 0.020(5) 0.023(5) 0.030(6) 0.006(4) 0.006(4) 0.000(4)
C8 0.015(4) 0.026(5) 0.029(6) 0.006(4) 0.010(4) 0.001(4)
C9 0.045(7) 0.050(7) 0.047(8) 0.024(6) 0.017(6) 0.009(6)
C10 0.068(9) 0.048(7) 0.051(9) 0.017(6) 0.007(7) 0.010(6)
C11 0.053(7) 0.043(7) 0.028(7) -0.004(5) 0.021(6) -0.006(5)
C12 0.042(7) 0.071(9) 0.045(8) 0.011(7) 0.016(6) 0.010(6)
C13 0.025(5) 0.025(5) 0.032(6) -0.001(4) 0.015(5) 0.002(4)
C14 0.049(6) 0.018(5) 0.042(7) 0.009(5) 0.022(6) -0.004(4)
C15 0.045(7) 0.042(7) 0.034(7) 0.002(5) 0.019(6) -0.003(5)
C16 0.073(9) 0.033(6) 0.033(7) 0.000(5) 0.017(6) 0.015(6)
C17 0.062(8) 0.017(5) 0.048(8) 0.002(5) 0.023(6) 0.002(5)
C18 0.036(6) 0.029(5) 0.029(6) 0.005(5) 0.014(5) -0.003(4)
C19 0.032(6) 0.035(6) 0.034(7) 0.004(5) 0.014(5) -0.003(5)
C20 0.043(7) 0.039(6) 0.043(8) 0.013(6) 0.001(6) -0.002(5)
C21 0.058(8) 0.071(9) 0.055(10) 0.036(7) -0.003(7) 0.001(7)
C22 0.043(7) 0.074(9) 0.061(10) 0.027(8) 0.000(7) -0.003(7)
C23 0.037(7) 0.036(7) 0.069(10) 0.000(6) 0.009(7) -0.015(5)
C24 0.032(6) 0.034(6) 0.036(7) 0.008(5) 0.006(5) 0.004(5)
C25 0.026(6) 0.033(6) 0.079(10) 0.001(6) 0.030(6) 0.005(5)
C26 0.022(6) 0.043(7) 0.071(10) 0.003(7) 0.019(6) -0.003(5)
C27 0.039(7) 0.034(6) 0.079(10) -0.009(7) 0.032(7) -0.014(5)
C28 0.044(6) 0.022(5) 0.051(8) 0.002(5) 0.026(6) 0.002(5)
C29 0.034(6) 0.017(5) 0.035(7) -0.003(5) 0.018(5) 0.003(4)
C30 0.031(5) 0.028(5) 0.029(6) -0.001(5) 0.015(5) 0.004(4)
C31 0.029(5) 0.019(5) 0.030(6) 0.001(4) 0.011(5) 0.014(4)
C32 0.025(5) 0.035(6) 0.030(7) -0.001(5) 0.017(5) 0.013(4)
C33 0.059(8) 0.044(7) 0.037(8) 0.007(6) 0.002(6) 0.011(6)
C34 0.048(7) 0.063(8) 0.060(9) 0.024(7) 0.020(7) 0.003(6)
C35 0.048(7) 0.040(6) 0.030(7) -0.009(5) 0.014(5) 0.011(5)
C36 0.048(7) 0.059(8) 0.062(10) 0.009(7) 0.016(7) 0.002(6)
C37 0.023(5) 0.029(5) 0.023(6) -0.001(4) 0.009(4) -0.002(4)
C38 0.037(6) 0.018(5) 0.039(7) 0.000(5) 0.014(5) -0.007(4)
C39 0.042(6) 0.034(6) 0.030(7) -0.007(5) 0.017(5) -0.001(5)
C40 0.042(7) 0.047(7) 0.035(8) -0.001(6) -0.004(6) -0.014(5)
C41 0.047(7) 0.058(8) 0.037(8) 0.026(6) -0.001(6) 0.012(6)
C42 0.037(6) 0.032(6) 0.036(7) 0.008(5) 0.006(5) 0.003(5)
C43 0.024(5) 0.035(6) 0.029(6) 0.010(5) 0.013(5) 0.000(4)
C44 0.055(7) 0.030(6) 0.060(9) -0.017(6) 0.031(7) -0.006(5)
C45 0.061(8) 0.045(7) 0.056(9) -0.007(7) 0.043(7) 0.001(6)
C46 0.068(9) 0.075(9) 0.044(9) 0.021(7) 0.040(7) 0.016(7)
C47 0.088(10) 0.068(9) 0.050(9) 0.031(7) 0.051(8) 0.029(8)
C48 0.062(8) 0.035(6) 0.049(8) 0.017(6) 0.029(7) 0.018(6)
C49 0.056(7) 0.058(8) 0.033(7) 0.009(6) 0.012(6) 0.016(6)
C50 0.041(7) 0.079(9) 0.056(9) 0.029(7) 0.031(7) 0.013(6)

loop_
_atom_type_symbol
_atom_type_description
_atom_type_scat_dispersion_real
_atom_type_scat_dispersion_imag
_atom_type_scat_source
C C 0.0033 0.0016 'International Tables Vol C Tables 4.2.6.8 and 6.1.1.4'
H H 0.0000 0.0000 'International Tables Vol C Tables 4.2.6.8 and 6.1.1.4'
N N 0.0061 0.0033 'International Tables Vol C Tables 4.2.6.8 and 6.1.1.4'
O O 0.0106 0.0060 'International Tables Vol C Tables 4.2.6.8 and 6.1.1.4'
P P 0.1023 0.0942 'International Tables Vol C Tables 4.2.6.8 and 6.1.1.4'
Pr Pr -0.2180 2.8214 'International Tables Vol C Tables 4.2.6.8 and 6.1.1.4'

loop_
_geom_angle_atom_site_label_1
_geom_angle_atom_site_label_2
_geom_angle_atom_site_label_3
_geom_angle
_geom_angle_site_symmetry_1
_geom_angle_site_symmetry_3
O1 Pr1 O5 137.5(2) . 1_565
O1 Pr1 O6 144.0(2) . 1_565
O5 Pr1 O6 69.6(2) 1_565 1_565
O1 Pr1 O25 75.4(2) . .
O5 Pr1 O25 70.3(2) 1_565 .
O6 Pr1 O25 139.0(2) 1_565 .
O1 Pr1 O8 71.9(2) . .
O5 Pr1 O8 118.3(2) 1_565 .
O6 Pr1 O8 121.4(2) 1_565 .
O25 Pr1 O8 72.0(2) . .
O1 Pr1 O7 120.8(3) . .
O5 Pr1 O7 76.2(2) 1_565 .
O6 Pr1 O7 83.8(2) 1_565 .
O25 Pr1 O7 78.6(2) . .
O8 Pr1 O7 49.6(2) . .
O1 Pr1 O12 70.3(2) . .
O5 Pr1 O12 144.4(2) 1_565 .
O6 Pr1 O12 76.5(2) 1_565 .
O25 Pr1 O12 144.5(2) . .
O8 Pr1 O12 88.5(2) . .
O7 Pr1 O12 111.4(2) . .
O1 Pr1 O14 84.4(2) . .
O5 Pr1 O14 89.8(2) 1_565 .
O6 Pr1 O14 70.5(2) 1_565 .
O25 Pr1 O14 117.7(2) . .
O8 Pr1 O14 151.6(2) . .
O7 Pr1 O14 153.8(2) . .
O12 Pr1 O14 68.3(3) . .
O1 Pr1 O13 74.4(2) . .
O5 Pr1 O13 70.6(2) 1_565 .
O6 Pr1 O13 104.5(2) 1_565 .
O25 Pr1 O13 69.5(2) . .
O8 Pr1 O13 133.7(2) . .
O7 Pr1 O13 139.8(2) . .
O12 Pr1 O13 108.8(2) . .
O14 Pr1 O13 48.3(2) . .
O1 Pr1 O10 100.9(2) . .
O5 Pr1 O10 121.1(2) 1_565 .
O6 Pr1 O10 63.8(2) 1_565 .
O25 Pr1 O10 135.4(3) . .
O8 Pr1 O10 64.9(2) . .
O7 Pr1 O10 65.1(2) . .
O12 Pr1 O10 47.1(2) . .
O14 Pr1 O10 105.9(2) . .
O13 Pr1 O10 153.7(2) . .
O4 Pr2 O2 141.4(2) . .
O4 Pr2 O3 141.5(2) . .
O2 Pr2 O3 70.2(2) . .
O4 Pr2 O23A 79.4(6) . .
O2 Pr2 O23A 139.0(6) . .
O3 Pr2 O23A 71.8(6) . .
O4 Pr2 O19 81.4(7) . .
O2 Pr2 O19 93.5(9) . .
O3 Pr2 O19 73.9(4) . .
O23A Pr2 O19 90.2(10) . .
O4 Pr2 O26 78.5(2) . .
O2 Pr2 O26 70.5(2) . .
O3 Pr2 O26 139.4(2) . .
O23A Pr2 O26 140.3(6) . .
O19 Pr2 O26 118.3(6) . .
O4 Pr2 O17 120.0(3) . .
O2 Pr2 O17 76.1(2) . .
O3 Pr2 O17 82.4(3) . .
O23A Pr2 O17 84.4(6) . .
O19 Pr2 O17 156.3(5) . .
O26 Pr2 O17 78.7(3) . .
O4 Pr2 O20 75.1(2) . .
O2 Pr2 O20 72.0(2) . .
O3 Pr2 O20 109.5(2) . .
O23A Pr2 O20 136.5(6) . .
O19 Pr2 O20 51.8(6) . .
O26 Pr2 O20 66.8(3) . .
O17 Pr2 O20 139.0(2) . .
O4 Pr2 O16 71.0(2) . .
O2 Pr2 O16 116.6(2) . .
O3 Pr2 O16 120.7(2) . .
O23A Pr2 O16 71.7(6) . .
O19 Pr2 O16 149.1(9) . .
O26 Pr2 O16 70.1(2) . .
O17 Pr2 O16 49.0(2) . .
O20 Pr2 O16 129.2(3) . .
O4 Pr2 O22 71.1(4) . .
O2 Pr2 O22 143.7(4) . .
O3 Pr2 O22 73.7(4) . .
O23A Pr2 O22 18.5(6) . .
O19 Pr2 O22 72.9(9) . .
O26 Pr2 O22 145.6(4) . .
O17 Pr2 O22 102.8(4) . .
O20 Pr2 O22 118.1(4) . .
O16 Pr2 O22 85.0(4) . .
O4 Pr2 O22A 71.2(5) . .
O2 Pr2 O22A 127.1(5) . .
O3 Pr2 O22A 70.7(4) . .
O23A Pr2 O22A 49.1(8) . .
O19 Pr2 O22A 41.6(10) . .
O26 Pr2 O22A 145.4(5) . .
O17 Pr2 O22A 131.1(5) . .
O20 Pr2 O22A 89.2(5) . .
O16 Pr2 O22A 113.5(5) . .
O22 Pr2 O22A 31.3(6) . .
O4 Pr2 O19A 94.5(8) . .
O2 Pr2 O19A 74.5(10) . .
O3 Pr2 O19A 70.9(6) . .
O23A Pr2 O19A 106.7(11) . .
O19 Pr2 O19A 19.3(5) . .
O26 Pr2 O19A 107.6(8) . .
O17 Pr2 O19A 145.4(9) . .
O20 Pr2 O19A 42.6(7) . .
O16 Pr2 O19A 165.5(8) . .
O22 Pr2 O19A 90.6(11) . .
O22A Pr2 O19A 59.8(11) . .
O2 P1 C19 111.7(4) . .
O2 P1 C13 110.8(4) . .
C19 P1 C13 107.7(4) . .
O2 P1 C7 112.3(4) . .
C19 P1 C7 105.2(5) . .
C13 P1 C7 108.9(4) . .
O5 P2 C43 112.8(4) . .
O5 P2 C37 111.0(4) . .
C43 P2 C37 107.5(5) . .
O5 P2 C31 111.2(4) . .
C43 P2 C31 106.5(5) . .
C37 P2 C31 107.6(4) . .
O1 N1 C1 120.2(8) . .
O1 N1 C5 117.2(8) . .
C1 N1 C5 122.5(8) . .
C8 N2 C9 126.2(9) . .
C8 N2 C11 118.1(9) . .
C9 N2 C11 115.7(9) . .
O4 N3 C29 120.4(8) . .
O4 N3 C25 120.9(9) . .
C29 N3 C25 118.6(9) . .
C32 N4 C35 117.1(9) . .
C32 N4 C33 127.5(9) . .
C35 N4 C33 115.4(9) . .
O9 N5 O7 122.4(10) . .
O9 N5 O8 121.7(11) . .
O7 N5 O8 115.8(9) . .
O11 N6 O10 123.4(9) . .
O11 N6 O12 119.9(9) . .
O10 N6 O12 116.6(8) . .
O15 N7 O13 122.4(10) . .
O15 N7 O14 119.8(10) . .
O13 N7 O14 117.7(9) . .
O18 N8 O16 122.2(11) . .
O18 N8 O17 122.4(11) . .
O16 N8 O17 115.4(11) . .
O19A N9 O21 111(2) . .
O19A N9 O20 118.3(16) . .
O21 N9 O20 125.1(14) . .
O19A N9 O19 40(2) . .
O21 N9 O19 123.3(13) . .
O20 N9 O19 109.7(13) . .
O24 N10 O23 122.1(17) . .
O24 N10 O22 120.3(18) . .
O23 N10 O22 117.6(17) . .
O22A N10A O24A 125(3) . .
O22A N10A O23A 117(3) . .
O24A N10A O23A 117(3) . .
O22A N10A Pr2 63.0(15) . .
O24A N10A Pr2 167(2) . .
O23A N10A Pr2 55.9(14) . .
N1 O1 Pr1 138.3(5) . .
P1 O2 Pr2 140.5(4) . .
C8 O3 Pr2 142.1(6) . .
N3 O4 Pr2 137.0(5) . .
P2 O5 Pr1 142.3(4) . 1_545
C32 O6 Pr1 142.5(6) . 1_545
N5 O7 Pr1 97.1(6) . .
N5 O8 Pr1 97.2(6) . .
N6 O10 Pr1 94.4(6) . .
N6 O12 Pr1 101.0(5) . .
N7 O13 Pr1 96.5(6) . .
N7 O14 Pr1 97.5(6) . .
N8 O16 Pr2 96.6(7) . .
N8 O17 Pr2 98.5(7) . .
N9 O19A Pr2 91(2) . .
N9 O19 Pr2 96.1(10) . .
N9 O20 Pr2 100.5(8) . .
N10 O22 Pr2 102.3(13) . .
N10 O23 Pr2 93.0(11) . .
N10A O22A Pr2 93.2(19) . .
N10A O23A Pr2 98.3(18) . .
C49 O25 Pr1 134.0(7) . .
C50 O26 Pr2 136.2(6) . .
N1 C1 C2 120.4(10) . .
C1 C2 C3 118.7(11) . .
C4 C3 C2 119.7(10) . .
C3 C4 C5 120.6(11) . .
N1 C5 C4 118.1(9) . .
N1 C5 C6 118.8(8) . .
C4 C5 C6 123.1(10) . .
C5 C6 C7 112.2(9) . .
C8 C7 C6 108.6(7) . .
C8 C7 P1 108.9(6) . .
C6 C7 P1 110.4(7) . .
O3 C8 N2 121.4(8) . .
O3 C8 C7 115.1(9) . .
N2 C8 C7 123.5(9) . .
N2 C9 C10 112.5(9) . .
N2 C11 C12 109.6(8) . .
C14 C13 C18 119.6(9) . .
C14 C13 P1 117.9(7) . .
C18 C13 P1 122.2(8) . .
C15 C14 C13 120.8(9) . .
C14 C15 C16 118.1(11) . .
C17 C16 C15 121.8(10) . .
C16 C17 C18 120.3(10) . .
C17 C18 C13 119.3(10) . .
C20 C19 C24 119.1(10) . .
C20 C19 P1 123.3(8) . .
C24 C19 P1 117.4(8) . .
C21 C20 C19 121.8(11) . .
C20 C21 C22 118.3(12) . .
C23 C22 C21 119.0(12) . .
C24 C23 C22 122.9(11) . .
C23 C24 C19 118.8(11) . .
C26 C25 N3 122.4(11) . .
C25 C26 C27 119.1(10) . .
C28 C27 C26 117.3(11) . .
C29 C28 C27 121.9(11) . .
C28 C29 N3 120.4(9) . .
C28 C29 C30 123.9(10) . .
N3 C29 C30 115.6(9) . .
C31 C30 C29 114.8(8) . .
C30 C31 C32 109.7(8) . .
C30 C31 P2 110.4(7) . .
C32 C31 P2 108.5(6) . .
O6 C32 N4 122.3(9) . .
O6 C32 C31 115.4(9) . .
N4 C32 C31 122.1(9) . .
N4 C33 C34 113.7(9) . .
N4 C35 C36 112.6(8) . .
C38 C37 C42 121.6(9) . .
C38 C37 P2 121.7(8) . .
C42 C37 P2 116.6(7) . .
C37 C38 C39 117.8(10) . .
C40 C39 C38 120.7(10) . .
C41 C40 C39 121.2(10) . .
C40 C41 C42 120.0(10) . .
C41 C42 C37 118.7(9) . .
C44 C43 C48 118.4(10) . .
C44 C43 P2 120.1(8) . .
C48 C43 P2 121.2(8) . .
C45 C44 C43 119.7(11) . .
C46 C45 C44 121.3(11) . .
C45 C46 C47 119.7(12) . .
C48 C47 C46 118.8(12) . .
C47 C48 C43 121.8(10) . .

loop_
_geom_bond_atom_site_label_1
_geom_bond_atom_site_label_2
_geom_bond_distance
_geom_bond_site_symmetry_2
Pr1 O1 2.442(6) .
Pr1 O5 2.446(6) 1_565
Pr1 O6 2.464(6) 1_565
Pr1 O25 2.552(7) .
Pr1 O8 2.584(8) .
Pr1 O7 2.599(7) .
Pr1 O12 2.599(7) .
Pr1 O14 2.608(8) .
Pr1 O13 2.638(7) .
Pr1 O10 2.757(7) .
Pr2 O4 2.427(6) .
Pr2 O2 2.447(6) .
Pr2 O3 2.478(7) .
Pr2 O23A 2.51(2) .
Pr2 O19 2.529(17) .
Pr2 O26 2.540(7) .
Pr2 O17 2.577(9) .
Pr2 O20 2.599(8) .
Pr2 O16 2.626(8) .
Pr2 O22 2.651(14) .
Pr2 O22A 2.68(2) .
Pr2 O19A 2.85(3) .
P1 O2 1.507(7) .
P1 C19 1.795(11) .
P1 C13 1.798(9) .
P1 C7 1.816(10) .
P2 O5 1.506(6) .
P2 C43 1.798(10) .
P2 C37 1.800(9) .
P2 C31 1.844(9) .
N1 O1 1.329(9) .
N1 C1 1.350(12) .
N1 C5 1.363(13) .
N2 C8 1.314(13) .
N2 C9 1.469(14) .
N2 C11 1.497(12) .
N3 O4 1.328(10) .
N3 C29 1.359(13) .
N3 C25 1.372(12) .
N4 C32 1.316(13) .
N4 C35 1.470(12) .
N4 C33 1.491(14) .
N5 O9 1.215(12) .
N5 O7 1.274(12) .
N5 O8 1.293(10) .
N6 O11 1.239(10) .
N6 O10 1.240(11) .
N6 O12 1.279(10) .
N7 O15 1.239(12) .
N7 O13 1.245(11) .
N7 O14 1.263(11) .
N8 O18 1.232(13) .
N8 O16 1.269(12) .
N8 O17 1.286(13) .
N9 O19A 1.08(3) .
N9 O21 1.207(15) .
N9 O20 1.234(14) .
N9 O19 1.50(3) .
N10 O24 1.236(19) .
N10 O23 1.25(2) .
N10 O22 1.27(2) .
N10A O22A 1.21(4) .
N10A O24A 1.22(3) .
N10A O23A 1.32(4) .
O3 C8 1.270(11) .
O5 Pr1 2.446(6) 1_545
O6 C32 1.263(12) .
O6 Pr1 2.464(6) 1_545
O25 C49 1.417(14) .
O26 C50 1.403(14) .
C1 C2 1.385(13) .
C2 C3 1.401(17) .
C3 C4 1.378(15) .
C4 C5 1.397(13) .
C5 C6 1.492(13) .
C6 C7 1.569(13) .
C7 C8 1.527(12) .
C9 C10 1.518(16) .
C11 C12 1.568(15) .
C13 C14 1.383(14) .
C13 C18 1.399(13) .
C14 C15 1.378(14) .
C15 C16 1.400(15) .
C16 C17 1.343(16) .
C17 C18 1.385(13) .
C19 C20 1.397(15) .
C19 C24 1.404(14) .
C20 C21 1.374(16) .
C21 C22 1.422(17) .
C22 C23 1.375(18) .
C23 C24 1.361(16) .
C25 C26 1.338(15) .
C26 C27 1.418(17) .
C27 C28 1.375(14) .
C28 C29 1.350(14) .
C29 C30 1.522(13) .
C30 C31 1.519(13) .
C31 C32 1.526(13) .
C33 C34 1.563(17) .
C35 C36 1.518(15) .
C37 C38 1.399(12) .
C37 C42 1.407(14) .
C38 C39 1.401(13) .
C39 C40 1.391(15) .
C40 C41 1.369(15) .
C41 C42 1.402(15) .
C43 C44 1.396(13) .
C43 C48 1.400(14) .
C44 C45 1.382(17) .
C45 C46 1.382(17) .
C46 C47 1.399(16) .
C47 C48 1.380(16) .

loop_
_geom_hbond_atom_site_label_D
_geom_hbond_atom_site_label_H
_geom_hbond_atom_site_label_A
_geom_hbond_distance_DH
_geom_hbond_distance_HA
_geom_hbond_distance_DA
_geom_hbond_angle_DHA
_geom_hbond_site_symmetry_A
O25 H25B O5 0.84(2) 2.31(9) 2.878(9) 126(9) 1_565
O25 H25B O13 0.84(2) 2.42(9) 2.958(11) 123(9) .
O26 H26B O20 0.84(2) 2.34(10) 2.830(12) 118(9) .

loop_
_geom_torsion_atom_site_label_1
_geom_torsion_atom_site_label_2
_geom_torsion_atom_site_label_3
_geom_torsion_atom_site_label_4
_geom_torsion
_geom_torsion_site_symmetry_1
_geom_torsion_site_symmetry_4
O4 Pr2 N10A O22A 72.1(17) . .
O2 Pr2 N10A O22A -82.4(19) . .
O3 Pr2 N10A O22A -97.4(18) . .
O23A Pr2 N10A O22A 164(3) . .
O19 Pr2 N10A O22A -14.3(17) . .
O26 Pr2 N10A O22A 88(2) . .
O17 Pr2 N10A O22A -170.1(16) . .
O20 Pr2 N10A O22A 4.5(19) . .
O16 Pr2 N10A O22A 141.3(17) . .
O22 Pr2 N10A O22A 126(5) . .
O19A Pr2 N10A O22A -24.5(18) . .
O4 Pr2 N10A O24A -154(11) . .
O2 Pr2 N10A O24A 51(12) . .
O3 Pr2 N10A O24A 36(11) . .
O23A Pr2 N10A O24A -62(11) . .
O19 Pr2 N10A O24A 119(11) . .
O26 Pr2 N10A O24A -138(10) . .
O17 Pr2 N10A O24A -36(11) . .
O20 Pr2 N10A O24A 138(11) . .
O16 Pr2 N10A O24A -85(11) . .
O22 Pr2 N10A O24A -101(13) . .
O22A Pr2 N10A O24A 134(12) . .
O19A Pr2 N10A O24A 109(11) . .
O4 Pr2 N10A O23A -92(2) . .
O2 Pr2 N10A O23A 113.6(19) . .
O3 Pr2 N10A O23A 99(2) . .
O19 Pr2 N10A O23A -178(2) . .
O26 Pr2 N10A O23A -76(3) . .
O17 Pr2 N10A O23A 26(2) . .
O20 Pr2 N10A O23A -159.5(18) . .
O16 Pr2 N10A O23A -23(2) . .
O22 Pr2 N10A O23A -38(4) . .
O22A Pr2 N10A O23A -164(3) . .
O19A Pr2 N10A O23A 171(2) . .
C1 N1 O1 Pr1 -48.8(14) . .
C5 N1 O1 Pr1 136.0(8) . .
O5 Pr1 O1 N1 25.9(11) 1_565 .
O6 Pr1 O1 N1 154.6(8) 1_565 .
O25 Pr1 O1 N1 -11.1(9) . .
O8 Pr1 O1 N1 -86.5(9) . .
O7 Pr1 O1 N1 -77.9(9) . .
O12 Pr1 O1 N1 178.4(10) . .
O14 Pr1 O1 N1 109.5(9) . .
O13 Pr1 O1 N1 61.3(9) . .
O10 Pr1 O1 N1 -145.4(9) . .
C19 P1 O2 Pr2 97.4(7) . .
C13 P1 O2 Pr2 -142.6(6) . .
C7 P1 O2 Pr2 -20.6(8) . .
O4 Pr2 O2 P1 -148.8(5) . .
O3 Pr2 O2 P1 3.4(6) . .
O23A Pr2 O2 P1 26.2(12) . .
O19 Pr2 O2 P1 -68.2(7) . .
O26 Pr2 O2 P1 173.0(7) . .
O17 Pr2 O2 P1 90.2(7) . .
O20 Pr2 O2 P1 -115.9(7) . .
O16 Pr2 O2 P1 118.6(6) . .
O22 Pr2 O2 P1 -2.6(11) . .
O22A Pr2 O2 P1 -41.3(9) . .
O19A Pr2 O2 P1 -71.5(9) . .
O4 Pr2 O3 C8 129.9(10) . .
O2 Pr2 O3 C8 -22.2(10) . .
O23A Pr2 O3 C8 173.4(12) . .
O19 Pr2 O3 C8 77.7(14) . .
O26 Pr2 O3 C8 -37.3(12) . .
O17 Pr2 O3 C8 -100.1(10) . .
O20 Pr2 O3 C8 39.5(11) . .
O16 Pr2 O3 C8 -132.1(10) . .
O22 Pr2 O3 C8 154.1(11) . .
O22A Pr2 O3 C8 121.4(11) . .
O19A Pr2 O3 C8 57.7(15) . .
C29 N3 O4 Pr2 -127.7(8) . .
C25 N3 O4 Pr2 55.0(13) . .
O2 Pr2 O4 N3 -29.0(11) . .
O3 Pr2 O4 N3 -164.0(8) . .
O23A Pr2 O4 N3 154.3(11) . .
O19 Pr2 O4 N3 -113.8(11) . .
O26 Pr2 O4 N3 7.5(9) . .
O17 Pr2 O4 N3 77.2(9) . .
O20 Pr2 O4 N3 -61.2(9) . .
O16 Pr2 O4 N3 80.3(9) . .
O22 Pr2 O4 N3 171.4(10) . .
O22A Pr2 O4 N3 -155.5(10) . .
O19A Pr2 O4 N3 -99.5(12) . .
C43 P2 O5 Pr1 -107.2(7) . 1_545
C37 P2 O5 Pr1 132.1(6) . 1_545
C31 P2 O5 Pr1 12.3(8) . 1_545
O9 N5 O7 Pr1 -174.1(9) . .
O8 N5 O7 Pr1 4.4(9) . .
O1 Pr1 O7 N5 -13.4(6) . .
O5 Pr1 O7 N5 -150.9(6) 1_565 .
O6 Pr1 O7 N5 138.6(6) 1_565 .
O25 Pr1 O7 N5 -78.6(6) . .
O8 Pr1 O7 N5 -2.6(5) . .
O12 Pr1 O7 N5 65.7(6) . .
O14 Pr1 O7 N5 149.8(6) . .
O13 Pr1 O7 N5 -116.2(6) . .
O10 Pr1 O7 N5 74.7(6) . .
O9 N5 O8 Pr1 174.1(9) . .
O7 N5 O8 Pr1 -4.5(9) . .
O1 Pr1 O8 N5 172.8(6) . .
O5 Pr1 O8 N5 38.1(6) 1_565 .
O6 Pr1 O8 N5 -44.2(6) 1_565 .
O25 Pr1 O8 N5 92.7(5) . .
O7 Pr1 O8 N5 2.6(5) . .
O12 Pr1 O8 N5 -117.5(5) . .
O14 Pr1 O8 N5 -152.0(5) . .
O13 Pr1 O8 N5 127.6(5) . .
O10 Pr1 O8 N5 -75.2(5) . .
O11 N6 O10 Pr1 -169.6(10) . .
O12 N6 O10 Pr1 8.8(9) . .
O1 Pr1 O10 N6 -54.8(6) . .
O5 Pr1 O10 N6 132.1(6) 1_565 .
O6 Pr1 O10 N6 90.7(6) 1_565 .
O25 Pr1 O10 N6 -135.1(6) . .
O8 Pr1 O10 N6 -118.7(6) . .
O7 Pr1 O10 N6 -173.8(7) . .
O12 Pr1 O10 N6 -5.3(5) . .
O14 Pr1 O10 N6 32.5(6) . .
O13 Pr1 O10 N6 22.1(9) . .
O11 N6 O12 Pr1 169.0(8) . .
O10 N6 O12 Pr1 -9.5(10) . .
O1 Pr1 O12 N6 132.7(7) . .
O5 Pr1 O12 N6 -79.8(7) 1_565 .
O6 Pr1 O12 N6 -61.4(6) 1_565 .
O25 Pr1 O12 N6 116.9(6) . .
O8 Pr1 O12 N6 61.5(6) . .
O7 Pr1 O12 N6 16.4(7) . .
O14 Pr1 O12 N6 -135.4(6) . .
O13 Pr1 O12 N6 -162.4(6) . .
O10 Pr1 O12 N6 5.2(6) . .
O15 N7 O13 Pr1 -178.2(9) . .
O14 N7 O13 Pr1 -1.4(9) . .
O1 Pr1 O13 N7 97.3(6) . .
O5 Pr1 O13 N7 -107.2(6) 1_565 .
O6 Pr1 O13 N7 -45.4(6) 1_565 .
O25 Pr1 O13 N7 177.3(6) . .
O8 Pr1 O13 N7 141.8(5) . .
O7 Pr1 O13 N7 -143.1(5) . .
O12 Pr1 O13 N7 35.1(6) . .
O14 Pr1 O13 N7 0.8(5) . .
O10 Pr1 O13 N7 14.2(8) . .
O15 N7 O14 Pr1 178.3(8) . .
O13 N7 O14 Pr1 1.4(9) . .
O1 Pr1 O14 N7 -74.8(6) . .
O5 Pr1 O14 N7 63.0(6) 1_565 .
O6 Pr1 O14 N7 131.4(6) 1_565 .
O25 Pr1 O14 N7 -4.5(6) . .
O8 Pr1 O14 N7 -108.2(7) . .
O7 Pr1 O14 N7 119.6(6) . .
O12 Pr1 O14 N7 -145.7(6) . .
O13 Pr1 O14 N7 -0.8(5) . .
O10 Pr1 O14 N7 -174.6(5) . .
O18 N8 O16 Pr2 -173.2(10) . .
O17 N8 O16 Pr2 6.5(11) . .
O4 Pr2 O16 N8 179.6(7) . .
O2 Pr2 O16 N8 -41.6(7) . .
O3 Pr2 O16 N8 40.3(7) . .
O23A Pr2 O16 N8 94.8(9) . .
O19 Pr2 O16 N8 151.7(10) . .
O26 Pr2 O16 N8 -96.1(6) . .
O17 Pr2 O16 N8 -3.9(6) . .
O20 Pr2 O16 N8 -129.5(6) . .
O22 Pr2 O16 N8 107.9(7) . .
O22A Pr2 O16 N8 121.0(7) . .
O19A Pr2 O16 N8 -179(3) . .
O18 N8 O17 Pr2 173.1(10) . .
O16 N8 O17 Pr2 -6.7(11) . .
O4 Pr2 O17 N8 7.7(8) . .
O2 Pr2 O17 N8 149.6(7) . .
O3 Pr2 O17 N8 -139.0(7) . .
O23A Pr2 O17 N8 -66.7(9) . .
O19 Pr2 O17 N8 -144(2) . .
O26 Pr2 O17 N8 77.2(7) . .
O20 Pr2 O17 N8 109.9(7) . .
O16 Pr2 O17 N8 3.9(6) . .
O22 Pr2 O17 N8 -67.7(8) . .
O22A Pr2 O17 N8 -82.9(9) . .
O19A Pr2 O17 N8 -178.1(15) . .
O21 N9 O19A Pr2 -177.7(11) . .
O20 N9 O19A Pr2 26(3) . .
O19 N9 O19A Pr2 -61(2) . .
O4 Pr2 O19A N9 46(3) . .
O2 Pr2 O19A N9 -96(3) . .
O3 Pr2 O19A N9 -170(3) . .
O23A Pr2 O19A N9 127(3) . .
O19 Pr2 O19A N9 94(4) . .
O26 Pr2 O19A N9 -33(3) . .
O17 Pr2 O19A N9 -128(2) . .
O20 Pr2 O19A N9 -15.8(18) . .
O16 Pr2 O19A N9 46(6) . .
O22 Pr2 O19A N9 118(3) . .
O22A Pr2 O19A N9 112(3) . .
O19A N9 O19 Pr2 98(2) . .
O21 N9 O19 Pr2 -178.5(12) . .
O20 N9 O19 Pr2 -13.4(16) . .
O4 Pr2 O19 N9 85.4(13) . .
O2 Pr2 O19 N9 -56.2(14) . .
O3 Pr2 O19 N9 -124.4(16) . .
O23A Pr2 O19 N9 164.6(15) . .
O26 Pr2 O19 N9 13.5(18) . .
O17 Pr2 O19 N9 -118.9(12) . .
O20 Pr2 O19 N9 7.6(9) . .
O16 Pr2 O19 N9 112.0(19) . .
O22 Pr2 O19 N9 158.1(16) . .
O22A Pr2 O19 N9 157(2) . .
O19A Pr2 O19 N9 -47(2) . .
O19A N9 O20 Pr2 -29(4) . .
O21 N9 O20 Pr2 178.0(13) . .
O19 N9 O20 Pr2 13.2(15) . .
O4 Pr2 O20 N9 -100.1(7) . .
O2 Pr2 O20 N9 100.4(7) . .
O3 Pr2 O20 N9 39.9(7) . .
O23A Pr2 O20 N9 -43.9(12) . .
O19 Pr2 O20 N9 -9.3(12) . .
O26 Pr2 O20 N9 176.3(8) . .
O17 Pr2 O20 N9 141.1(7) . .
O16 Pr2 O20 N9 -149.5(7) . .
O22 Pr2 O20 N9 -41.6(8) . .
O22A Pr2 O20 N9 -29.3(8) . .
O19A Pr2 O20 N9 14.0(16) . .
O24 N10 O22 Pr2 -165.6(14) . .
O23 N10 O22 Pr2 12.0(18) . .
O4 Pr2 O22 N10 -131.9(13) . .
O2 Pr2 O22 N10 69.7(15) . .
O3 Pr2 O22 N10 63.8(12) . .
O23A Pr2 O22 N10 -17(2) . .
O19 Pr2 O22 N10 141.6(14) . .
O26 Pr2 O22 N10 -103.0(12) . .
O17 Pr2 O22 N10 -14.3(13) . .
O20 Pr2 O22 N10 167.6(11) . .
O16 Pr2 O22 N10 -60.2(12) . .
O22A Pr2 O22 N10 143.3(17) . .
O19A Pr2 O22 N10 133.6(14) . .
O24 N10 O23 Pr2 166.7(16) . .
O22 N10 O23 Pr2 -10.9(17) . .
O4 Pr2 O23 N10 57.9(11) . .
O2 Pr2 O23 N10 -133.3(10) . .
O3 Pr2 O23 N10 -85.1(10) . .
O23A Pr2 O23 N10 13.9(16) . .
O19 Pr2 O23 N10 -26.7(13) . .
O26 Pr2 O23 N10 140.8(10) . .
O17 Pr2 O23 N10 177.4(12) . .
O20 Pr2 O23 N10 -12.2(17) . .
O16 Pr2 O23 N10 119.8(11) . .
O22 Pr2 O23 N10 6.5(10) . .
O22A Pr2 O23 N10 -9.3(11) . .
O19A Pr2 O23 N10 -44.2(15) . .
O24A N10A O22A Pr2 -169(3) . .
O23A N10A O22A Pr2 15(3) . .
O4 Pr2 O22A N10A -101.3(18) . .
O2 Pr2 O22A N10A 117.6(17) . .
O3 Pr2 O22A N10A 73.1(17) . .
O23A Pr2 O22A N10A -9.1(18) . .
O19 Pr2 O22A N10A 160(2) . .
O26 Pr2 O22A N10A -131.5(17) . .
O17 Pr2 O22A N10A 13(2) . .
O20 Pr2 O22A N10A -175.8(18) . .
O16 Pr2 O22A N10A -42.8(19) . .
O22 Pr2 O22A N10A -17.1(18) . .
O19A Pr2 O22A N10A 152(2) . .
O22A N10A O23A Pr2 -16(3) . .
O24A N10A O23A Pr2 167(2) . .
O4 Pr2 O23A N10A 82.7(19) . .
O2 Pr2 O23A N10A -94(2) . .
O3 Pr2 O23A N10A -71.5(19) . .
O19 Pr2 O23A N10A 2(2) . .
O26 Pr2 O23A N10A 139.9(16) . .
O17 Pr2 O23A N10A -155(2) . .
O20 Pr2 O23A N10A 28(2) . .
O16 Pr2 O23A N10A 156(2) . .
O22 Pr2 O23A N10A 22(2) . .
O22A Pr2 O23A N10A 8.5(17) . .
O19A Pr2 O23A N10A -9(2) . .
O1 Pr1 O25 C49 -65.1(8) . .
O5 Pr1 O25 C49 140.4(9) 1_565 .
O6 Pr1 O25 C49 127.6(8) 1_565 .
O8 Pr1 O25 C49 10.2(8) . .
O7 Pr1 O25 C49 61.2(9) . .
O12 Pr1 O25 C49 -49.8(10) . .
O14 Pr1 O25 C49 -140.7(8) . .
O13 Pr1 O25 C49 -143.7(9) . .
O10 Pr1 O25 C49 25.7(10) . .
O4 Pr2 O26 C50 62.4(11) . .
O2 Pr2 O26 C50 -140.8(11) . .
O3 Pr2 O26 C50 -125.7(10) . .
O23A Pr2 O26 C50 5.0(15) . .
O19 Pr2 O26 C50 135.9(14) . .
O17 Pr2 O26 C50 -61.7(11) . .
O20 Pr2 O26 C50 141.0(11) . .
O16 Pr2 O26 C50 -11.4(10) . .
O22 Pr2 O26 C50 34.6(14) . .
O22A Pr2 O26 C50 91.5(13) . .
O19A Pr2 O26 C50 153.4(14) . .
O1 N1 C1 C2 -178.6(9) . .
C5 N1 C1 C2 -3.7(16) . .
N1 C1 C2 C3 3.3(17) . .
C1 C2 C3 C4 -2.9(18) . .
C2 C3 C4 C5 2.9(18) . .
O1 N1 C5 C4 178.5(9) . .
C1 N1 C5 C4 3.5(15) . .
O1 N1 C5 C6 -3.2(13) . .
C1 N1 C5 C6 -178.3(9) . .
C3 C4 C5 N1 -3.1(16) . .
C3 C4 C5 C6 178.8(10) . .
N1 C5 C6 C7 69.2(11) . .
C4 C5 C6 C7 -112.7(11) . .
C5 C6 C7 C8 45.9(11) . .
C5 C6 C7 P1 165.2(6) . .
O2 P1 C7 C8 47.5(8) . .
C19 P1 C7 C8 -74.3(7) . .
C13 P1 C7 C8 170.5(7) . .
O2 P1 C7 C6 -71.6(7) . .
C19 P1 C7 C6 166.6(6) . .
C13 P1 C7 C6 51.4(7) . .
Pr2 O3 C8 N2 -121.7(10) . .
Pr2 O3 C8 C7 58.6(13) . .
C9 N2 C8 O3 176.2(9) . .
C11 N2 C8 O3 -1.1(13) . .
C9 N2 C8 C7 -4.1(15) . .
C11 N2 C8 C7 178.6(8) . .
C6 C7 C8 O3 56.4(10) . .
P1 C7 C8 O3 -63.8(9) . .
C6 C7 C8 N2 -123.3(10) . .
P1 C7 C8 N2 116.5(9) . .
C8 N2 C9 C10 111.6(12) . .
C11 N2 C9 C10 -71.0(12) . .
C8 N2 C11 C12 -78.1(12) . .
C9 N2 C11 C12 104.3(11) . .
O2 P1 C13 C14 -27.9(9) . .
C19 P1 C13 C14 94.6(9) . .
C7 P1 C13 C14 -151.9(8) . .
O2 P1 C13 C18 158.7(8) . .
C19 P1 C13 C18 -78.9(9) . .
C7 P1 C13 C18 34.7(10) . .
C18 C13 C14 C15 2.6(16) . .
P1 C13 C14 C15 -171.0(8) . .
C13 C14 C15 C16 -3.5(16) . .
C14 C15 C16 C17 3.4(18) . .
C15 C16 C17 C18 -2.3(19) . .
C16 C17 C18 C13 1.3(17) . .
C14 C13 C18 C17 -1.4(15) . .
P1 C13 C18 C17 171.9(8) . .
O2 P1 C19 C20 -171.4(9) . .
C13 P1 C19 C20 66.7(10) . .
C7 P1 C19 C20 -49.3(10) . .
O2 P1 C19 C24 12.7(9) . .
C13 P1 C19 C24 -109.1(8) . .
C7 P1 C19 C24 134.9(8) . .
C24 C19 C20 C21 -1.5(18) . .
P1 C19 C20 C21 -177.3(10) . .
C19 C20 C21 C22 1(2) . .
C20 C21 C22 C23 0(2) . .
C21 C22 C23 C24 0(2) . .
C22 C23 C24 C19 -1.1(18) . .
C20 C19 C24 C23 1.7(16) . .
P1 C19 C24 C23 177.7(8) . .
O4 N3 C25 C26 177.5(10) . .
C29 N3 C25 C26 0.1(16) . .
N3 C25 C26 C27 3.6(18) . .
C25 C26 C27 C28 -5.9(18) . .
C26 C27 C28 C29 4.7(17) . .
C27 C28 C29 N3 -1.0(16) . .
C27 C28 C29 C30 -178.5(10) . .
O4 N3 C29 C28 -178.9(9) . .
C25 N3 C29 C28 -1.5(15) . .
O4 N3 C29 C30 -1.2(13) . .
C25 N3 C29 C30 176.2(9) . .
C28 C29 C30 C31 112.6(12) . .
N3 C29 C30 C31 -65.0(11) . .
C29 C30 C31 C32 -41.5(11) . .
C29 C30 C31 P2 -161.0(7) . .
O5 P2 C31 C30 76.5(7) . .
C43 P2 C31 C30 -160.2(7) . .
C37 P2 C31 C30 -45.2(8) . .
O5 P2 C31 C32 -43.7(8) . .
C43 P2 C31 C32 79.5(8) . .
C37 P2 C31 C32 -165.5(7) . .
Pr1 O6 C32 N4 124.9(9) 1_545 .
Pr1 O6 C32 C31 -59.7(13) 1_545 .
C35 N4 C32 O6 1.8(13) . .
C33 N4 C32 O6 178.9(9) . .
C35 N4 C32 C31 -173.3(8) . .
C33 N4 C32 C31 3.7(14) . .
C30 C31 C32 O6 -56.3(10) . .
P2 C31 C32 O6 64.4(9) . .
C30 C31 C32 N4 119.2(10) . .
P2 C31 C32 N4 -120.1(8) . .
C32 N4 C33 C34 99.6(12) . .
C35 N4 C33 C34 -83.3(11) . .
C32 N4 C35 C36 81.3(11) . .
C33 N4 C35 C36 -96.1(12) . .
O5 P2 C37 C38 -159.3(8) . .
C43 P2 C37 C38 76.9(9) . .
C31 P2 C37 C38 -37.4(10) . .
O5 P2 C37 C42 25.1(9) . .
C43 P2 C37 C42 -98.7(9) . .
C31 P2 C37 C42 147.0(8) . .
C42 C37 C38 C39 1.9(15) . .
P2 C37 C38 C39 -173.6(8) . .
C37 C38 C39 C40 0.6(16) . .
C38 C39 C40 C41 -2.2(18) . .
C39 C40 C41 C42 1.4(19) . .
C40 C41 C42 C37 1.0(18) . .
C38 C37 C42 C41 -2.7(16) . .
P2 C37 C42 C41 173.0(9) . .
O5 P2 C43 C44 2.1(10) . .
C37 P2 C43 C44 124.8(8) . .
C31 P2 C43 C44 -120.2(8) . .
O5 P2 C43 C48 -171.6(8) . .
C37 P2 C43 C48 -48.9(10) . .
C31 P2 C43 C48 66.2(9) . .
C48 C43 C44 C45 -4.7(17) . .
P2 C43 C44 C45 -178.6(9) . .
C43 C44 C45 C46 2.8(19) . .
C44 C45 C46 C47 2(2) . .
C45 C46 C47 C48 -4(2) . .
C46 C47 C48 C43 2(2) . .
C44 C43 C48 C47 2.3(17) . .
P2 C43 C48 C47 176.0(10) . .

loop_
_platon_squeeze_void_nr
_platon_squeeze_void_average_x
_platon_squeeze_void_average_y
_platon_squeeze_void_average_z
_platon_squeeze_void_volume
_platon_squeeze_void_count_electrons
_platon_squeeze_void_content
1 0.343 0.530 0.207 24 13 ' '
2 0.342 0.067 0.181 27 13 ' '
3 0.408 0.589 0.391 17 6 ' '
4 0.592 0.412 0.611 16 6 ' '
5 0.658 0.470 0.795 24 13 ' '
6 0.658 0.932 0.819 27 13 ' '
